data_4342562
loop_
_publ_author_name
'Tian, Chong-Bin'
'He, Chao'
'Han, Yun-Hu'
'Wei, Qi'
'Li, Qi-Peng'
'Lin, Ping'
'Du, Shao-Wu'

_publ_section_title
;
 Four New Mn(II) Inorganic-Organic Hybrid Frameworks with Diverse
 Inorganic Magnetic Chain's Sequences: Syntheses, Structures, Magnetic,
 NLO, and Dielectric Properties.
;
_journal_issue 6
_journal_name_full 'Inorganic chemistry'
_journal_page_first 2560
_journal_page_last 2571
_journal_paper_doi 10.1021/ic502664e
_journal_volume 54
_journal_year 2015
_chemical_formula_sum 'C72 H47 Mn4 N O31 S5'
_chemical_formula_weight 1802.17
_chemical_name_systematic
; 
 ? 
;
_space_group_IT_number 9
_symmetry_cell_setting monoclinic
_symmetry_space_group_name_Hall 'C -2yc'
_symmetry_space_group_name_H-M 'C 1 c 1'
_atom_sites_solution_hydrogens geom
_atom_sites_solution_primary direct
_atom_sites_solution_secondary difmap
_audit_creation_method SHELXL-97
_cell_angle_alpha 90.00
_cell_angle_beta 116.908(4)
_cell_angle_gamma 90.00
_cell_formula_units_Z 4
_cell_length_a 23.604(8)
_cell_length_b 41.954(12)
_cell_length_c 11.675(4)
_cell_measurement_reflns_used 9307
_cell_measurement_temperature 293(2)
_cell_measurement_theta_max 27.5127
_cell_measurement_theta_min 3.0382
_cell_volume 10310(6)
_computing_cell_refinement 'CrystalClear (Rigaku Inc., 2008)'
_computing_data_collection 'CrystalClear (Rigaku Inc., 2008)'
_computing_data_reduction 'CrystalClear (Rigaku Inc., 2008)'
_computing_molecular_graphics 'DIAMOND. Version 3.0. Crystal Impact'
_computing_publication_material 'Windows Word 2007'
_computing_structure_refinement 'SHELXL-97 (Sheldrick, 1997)'
_computing_structure_solution 'SHELXS-97 (Sheldrick, 1990)'
_diffrn_ambient_temperature 293(2)
_diffrn_detector_area_resol_mean 14.6306
_diffrn_measured_fraction_theta_full 0.994
_diffrn_measured_fraction_theta_max 0.994
_diffrn_measurement_device_type 'Mercury70 (2x2 bin mode)'
_diffrn_measurement_method CCD_Profile_fitting
_diffrn_radiation_monochromator graphite
_diffrn_radiation_source 'fine-focus sealed tube'
_diffrn_radiation_type MoK\a
_diffrn_radiation_wavelength 0.71073
_diffrn_reflns_av_R_equivalents 0.0319
_diffrn_reflns_av_sigmaI/netI 0.0612
_diffrn_reflns_limit_h_max 30
_diffrn_reflns_limit_h_min -30
_diffrn_reflns_limit_k_max 54
_diffrn_reflns_limit_k_min -54
_diffrn_reflns_limit_l_max 15
_diffrn_reflns_limit_l_min -15
_diffrn_reflns_number 39611
_diffrn_reflns_theta_full 27.49
_diffrn_reflns_theta_max 27.49
_diffrn_reflns_theta_min 2.94
_exptl_absorpt_coefficient_mu 0.645
_exptl_absorpt_correction_T_max 1.0000
_exptl_absorpt_correction_T_min 0.8876
_exptl_absorpt_correction_type multi-scan
_exptl_crystal_colour colorless
_exptl_crystal_density_diffrn 1.161
_exptl_crystal_density_method 'not measured'
_exptl_crystal_description Prism
_exptl_crystal_F_000 3656
_exptl_crystal_size_max 0.5000
_exptl_crystal_size_mid 0.4000
_exptl_crystal_size_min 0.1500
_platon_squeeze_details ' ?'
_refine_diff_density_max 0.775
_refine_diff_density_min -0.411
_refine_diff_density_rms 0.070
_refine_ls_abs_structure_details 'Flack H D (1983), Acta Cryst. A39, 876-881'
_refine_ls_abs_structure_Flack 0.101(18)
_refine_ls_extinction_method none
_refine_ls_goodness_of_fit_ref 1.038
_refine_ls_hydrogen_treatment mixed
_refine_ls_matrix_type full
_refine_ls_number_parameters 1006
_refine_ls_number_reflns 20646
_refine_ls_number_restraints 4
_refine_ls_restrained_S_all 1.039
_refine_ls_R_factor_all 0.0840
_refine_ls_R_factor_gt 0.0612
_refine_ls_shift/su_max 0.059
_refine_ls_shift/su_mean 0.012
_refine_ls_structure_factor_coef Fsqd
_refine_ls_weighting_details 'calc w=1/[\s^2^(Fo^2^)+(0.1000P)^2^+0.0000P] where P=(Fo^2^+2Fc^2^)/3'
_refine_ls_weighting_scheme calc
_refine_ls_wR_factor_gt 0.1635
_refine_ls_wR_factor_ref 0.1873
_reflns_number_gt 14198
_reflns_number_total 20646
_reflns_threshold_expression >2sigma(I)
_cod_data_source_file ic502664e_si_002.cif
_cod_data_source_block compound_4
_cod_depositor_comments
;
The following automatic conversions were performed:

'_exptl_absorpt_correction_type' value 'Multi-scan' changed to
'multi-scan' according to
/usr/data/users/saulius/crontab/automatic-downloads/rss-feeds/ACS/lib/dictionaries/cif_core.dic
dictionary named 'cif_core.dic' version 2.4.2 from 2011-04-26.

Automatic conversion script
Id: cif_fix_values 3086 2015-02-26 13:12:21Z robertas 

 Adding full bibliography for 4342558--4342562.cif.
;
_cod_original_sg_symbol_H-M Cc
_cod_database_code 4342562

loop_
_symmetry_equiv_pos_as_xyz
'x, y, z'
'x, -y, z+1/2'
'x+1/2, y+1/2, z'
'x+1/2, -y+1/2, z+1/2'

loop_
_atom_site_label
_atom_site_type_symbol
_atom_site_fract_x
_atom_site_fract_y
_atom_site_fract_z
_atom_site_U_iso_or_equiv
_atom_site_adp_type
_atom_site_occupancy
_atom_site_symmetry_multiplicity
_atom_site_calc_flag
_atom_site_refinement_flags
Mn1 Mn 0.82281(6) 0.122883(14) 0.51320(10) 0.05087(16) Uani 1 1 d .
Mn2 Mn 0.91077(4) 0.14929(2) 0.83268(7) 0.0516(2) Uani 1 1 d .
Mn3 Mn 0.82158(5) 0.171620(13) 1.01443(9) 0.04439(14) Uani 1 1 d .
Mn4 Mn 0.73149(5) 0.14606(2) 1.18611(8) 0.0597(3) Uani 1 1 d .
S1 S 1.00800(10) 0.27882(5) 0.3754(2) 0.0888(6) Uani 1 1 d .
S2 S 1.07260(8) -0.04053(4) 0.82010(18) 0.0645(4) Uani 1 1 d .
S3 S 0.57270(7) 0.04146(3) 0.71001(17) 0.0578(4) Uani 1 1 d .
S4 S 0.45295(12) 0.14949(5) 0.3683(2) 0.1050(9) Uani 1 1 d .
S5 S 0.70589(11) 0.35254(4) 1.1299(2) 0.1039(9) Uani 1 1 d .
O1 O 0.8843(3) 0.16315(12) 0.5838(5) 0.0847(15) Uani 1 1 d .
O2 O 0.9728(3) 0.16830(13) 0.7589(5) 0.0931(15) Uani 1 1 d .
O3 O 0.8968(3) 0.09082(12) 0.6144(4) 0.0776(14) Uani 1 1 d .
O4 O 0.9397(3) 0.10152(11) 0.8246(5) 0.0725(13) Uani 1 1 d .
O5 O 0.8054(2) 0.12824(10) 0.6801(4) 0.0585(11) Uani 1 1 d .
O6 O 0.83195(19) 0.13349(8) 0.8851(4) 0.0487(9) Uani 1 1 d .
O7 O 0.7231(2) 0.16946(10) 0.9065(5) 0.0686(12) Uani 1 1 d .
O8 O 0.6660(2) 0.14580(11) 0.9923(4) 0.0666(11) Uani 1 1 d .
O9 O 0.8131(2) 0.20395(11) 1.1473(4) 0.0738(12) Uani 1 1 d .
O10 O 0.7361(3) 0.19512(10) 1.2004(5) 0.0798(14) Uani 1 1 d .
O11 O 1.1194(4) 0.2099(3) -0.0035(10) 0.208(3) Uani 1 1 d .
O12 O 1.2031(5) 0.2131(3) 0.1747(9) 0.208(3) Uani 1 1 d .
H12B H 1.2191 0.2040 0.1340 0.312 Uiso 1 1 calc R
O13 O 0.8386(2) -0.12714(12) 0.8433(4) 0.0686(12) Uani 1 1 d .
O14 O 0.8113(2) -0.13180(9) 0.6382(4) 0.0507(9) Uani 1 1 d .
O15 O 0.7021(3) -0.10030(10) 0.7075(4) 0.0725(13) Uani 1 1 d .
O16 O 0.7543(3) -0.08736(11) 0.9169(4) 0.0737(13) Uani 1 1 d .
O17 O 0.3722(3) 0.30364(11) 0.2963(5) 0.0924(17) Uani 1 1 d .
O18 O 0.3263(2) 0.28765(10) 0.4117(5) 0.0819(14) Uani 1 1 d .
O19 O 0.4758(2) 0.34593(14) 0.5255(4) 0.0803(14) Uani 1 1 d .
O20 O 0.4211(2) 0.33111(10) 0.6309(4) 0.0647(12) Uani 1 1 d .
O21 O 0.9489(3) 0.29129(14) 0.2774(6) 0.1088(19) Uani 1 1 d .
O22 O 1.0528(3) 0.29984(14) 0.4753(6) 0.118(2) Uani 1 1 d .
O23 O 1.1211(2) -0.04259(12) 0.9493(6) 0.0876(16) Uani 1 1 d .
O24 O 1.0886(2) -0.04584(12) 0.7153(5) 0.0763(13) Uani 1 1 d .
O25 O 0.5576(2) 0.04800(11) 0.8133(6) 0.0788(14) Uani 1 1 d .
O26 O 0.5234(2) 0.04326(12) 0.5788(5) 0.0776(13) Uani 1 1 d .
O27 O 0.4072(3) 0.12713(12) 0.3691(7) 0.140(3) Uani 1 1 d .
O28 O 0.4771(4) 0.14700(18) 0.2730(6) 0.145(3) Uani 1 1 d .
O29 O 0.7558(3) 0.37083(15) 1.1101(9) 0.163(4) Uani 1 1 d .
O30 O 0.6871(4) 0.36214(14) 1.2256(5) 0.141(3) Uani 1 1 d .
O31 O 0.7434(3) 0.15641(13) 0.4072(5) 0.0854(15) Uani 1 1 d .
C1 C 0.9349(4) 0.17564(14) 0.6362(8) 0.0750(19) Uani 1 1 d .
C2 C 1.1446(8) 0.2150(6) 0.1074(18) 0.208(3) Uani 1 1 d .
C3 C 0.9359(3) 0.22960(17) 0.3869(7) 0.0796(18) Uani 1 1 d .
H3A H 0.9105 0.2332 0.2998 0.096 Uiso 1 1 calc R
C4 C 0.9198(3) 0.20678(15) 0.4496(6) 0.0714(16) Uani 1 1 d .
H4A H 0.8826 0.1952 0.4044 0.086 Uiso 1 1 calc R
C5 C 0.9574(3) 0.20014(13) 0.5797(5) 0.0569(12) Uani 1 1 d .
C6 C 1.0134(3) 0.21665(15) 0.6444(6) 0.0698(16) Uani 1 1 d .
H6A H 1.0407 0.2117 0.7295 0.084 Uiso 1 1 calc R
C7 C 1.0287(3) 0.24049(18) 0.5822(7) 0.0814(19) Uani 1 1 d .
H7A H 1.0656 0.2523 0.6272 0.098 Uiso 1 1 calc R
C8 C 0.9900(3) 0.24729(16) 0.4533(6) 0.0728(17) Uani 1 1 d .
C9 C 1.0467(4) 0.2336(3) 0.1172(9) 0.110(3) Uani 1 1 d .
H9A H 1.0233 0.2248 0.0361 0.132 Uiso 1 1 calc R
C10 C 1.0173(4) 0.2473(3) 0.1818(10) 0.102(3) Uani 1 1 d .
H10A H 0.9731 0.2478 0.1439 0.122 Uiso 1 1 calc R
C11 C 1.0513(3) 0.26030(17) 0.3016(7) 0.080(2) Uani 1 1 d .
C12 C 1.1151(4) 0.2601(3) 0.3645(9) 0.116(4) Uani 1 1 d .
H12A H 1.1375 0.2686 0.4466 0.140 Uiso 1 1 calc R
C13 C 1.1457(4) 0.2464(3) 0.2984(9) 0.123(3) Uani 1 1 d .
H13A H 1.1898 0.2460 0.3375 0.148 Uiso 1 1 calc R
C14 C 1.1120(4) 0.2332(2) 0.1748(9) 0.104(3) Uani 1 1 d .
C15 C 0.8501(3) -0.12185(13) 0.7515(5) 0.0514(14) Uani 1 1 d .
C16 C 0.9333(3) 0.08492(15) 0.7321(6) 0.0598(15) Uani 1 1 d .
C17 C 1.0436(4) 0.01612(15) 0.8998(6) 0.0619(16) Uani 1 1 d .
H17A H 1.0701 0.0093 0.9829 0.074 Uiso 1 1 calc R
C18 C 1.0120(3) 0.04378(17) 0.8804(6) 0.0622(16) Uani 1 1 d .
H18A H 1.0168 0.0560 0.9507 0.075 Uiso 1 1 calc R
C19 C 0.9715(3) 0.05463(14) 0.7554(6) 0.0612(16) Uani 1 1 d .
C20 C 0.9980(4) 0.00779(16) 0.6740(7) 0.0746(19) Uani 1 1 d .
H20A H 0.9935 -0.0047 0.6044 0.089 Uiso 1 1 calc R
C21 C 1.0367(3) -0.00177(15) 0.7982(6) 0.0597(15) Uani 1 1 d .
C22 C 0.9671(5) 0.03548(17) 0.6564(7) 0.081(2) Uani 1 1 d .
H22A H 0.9413 0.0421 0.5727 0.097 Uiso 1 1 calc R
C23 C 0.9509(3) -0.09352(17) 0.8909(6) 0.0668(17) Uani 1 1 d .
H23A H 0.9460 -0.0998 0.9624 0.080 Uiso 1 1 calc R
C24 C 1.0025(3) -0.07495(17) 0.9058(7) 0.0658(17) Uani 1 1 d .
H24A H 1.0324 -0.0684 0.9870 0.079 Uiso 1 1 calc R
C25 C 1.0083(3) -0.06649(14) 0.7993(6) 0.0557(15) Uani 1 1 d .
C26 C 0.9658(3) -0.07546(14) 0.6767(6) 0.0555(14) Uani 1 1 d .
H26A H 0.9713 -0.0694 0.6058 0.067 Uiso 1 1 calc R
C27 C 0.9150(3) -0.09376(13) 0.6634(5) 0.0506(13) Uani 1 1 d .
H27A H 0.8857 -0.1002 0.5816 0.061 Uiso 1 1 calc R
C28 C 0.9058(3) -0.10288(13) 0.7664(5) 0.0495(13) Uani 1 1 d .
C58 C 0.4700(3) 0.33999(14) 0.6248(6) 0.0568(15) Uani 1 1 d .
C29 C 0.7955(3) 0.12293(12) 0.7758(5) 0.0423(12) Uani 1 1 d .
C30 C 0.7135(4) -0.08273(13) 0.8039(6) 0.0633(18) Uani 1 1 d .
C31 C 0.6798(3) 0.07518(13) 0.8464(6) 0.0514(13) Uani 1 1 d .
H31A H 0.6747 0.0688 0.9175 0.062 Uiso 1 1 calc R
C32 C 0.7324(3) 0.09327(13) 0.8646(6) 0.0493(13) Uani 1 1 d .
H32A H 0.7630 0.0986 0.9468 0.059 Uiso 1 1 calc R
C33 C 0.7385(3) 0.10337(12) 0.7552(5) 0.0459(12) Uani 1 1 d .
C34 C 0.6923(3) 0.09539(14) 0.6348(6) 0.0595(16) Uani 1 1 d .
H34A H 0.6956 0.1027 0.5629 0.071 Uiso 1 1 calc R
C35 C 0.6412(3) 0.07677(14) 0.6186(6) 0.0572(14) Uani 1 1 d .
H35A H 0.6109 0.0711 0.5366 0.069 Uiso 1 1 calc R
C36 C 0.6352(3) 0.06659(12) 0.7261(6) 0.0523(14) Uani 1 1 d .
C37 C 0.6334(4) -0.04420(13) 0.6526(7) 0.0643(17) Uani 1 1 d .
H37A H 0.6278 -0.0573 0.5840 0.077 Uiso 1 1 calc R
C38 C 0.6001(3) -0.01517(15) 0.6307(6) 0.0579(14) Uani 1 1 d .
H38A H 0.5731 -0.0087 0.5474 0.070 Uiso 1 1 calc R
C39 C 0.6082(3) 0.00393(13) 0.7355(6) 0.0505(13) Uani 1 1 d .
C40 C 0.6473(3) -0.00578(14) 0.8598(6) 0.0599(15) Uani 1 1 d .
H40A H 0.6519 0.0069 0.9289 0.072 Uiso 1 1 calc R
C41 C 0.6801(3) -0.03482(14) 0.8815(6) 0.0571(14) Uani 1 1 d .
H41A H 0.7053 -0.0418 0.9650 0.068 Uiso 1 1 calc R
C42 C 0.6745(3) -0.05310(13) 0.7774(5) 0.0531(14) Uani 1 1 d .
C43 C 0.6724(3) 0.15718(15) 0.9000(7) 0.0573(15) Uani 1 1 d .
C44 C 0.3584(3) 0.28297(14) 0.3535(6) 0.0601(15) Uani 1 1 d .
C45 C 0.4448(4) 0.21296(18) 0.3069(7) 0.0755(19) Uani 1 1 d .
H45A H 0.4756 0.2090 0.2796 0.091 Uiso 1 1 calc R
C46 C 0.4233(4) 0.24251(16) 0.3059(7) 0.0714(19) Uani 1 1 d .
H46A H 0.4404 0.2593 0.2795 0.086 Uiso 1 1 calc R
C47 C 0.3759(3) 0.24909(13) 0.3430(6) 0.0516(13) Uani 1 1 d .
C48 C 0.3508(3) 0.22461(16) 0.3840(7) 0.0692(17) Uani 1 1 d .
H48A H 0.3199 0.2286 0.4107 0.083 Uiso 1 1 calc R
C49 C 0.3729(4) 0.19347(16) 0.3845(7) 0.0759(19) Uani 1 1 d .
H49A H 0.3554 0.1764 0.4084 0.091 Uiso 1 1 calc R
C50 C 0.4200(4) 0.18850(16) 0.3498(7) 0.0733(19) Uani 1 1 d .
C51 C 0.5628(4) 0.14105(19) 0.7485(8) 0.085(2) Uani 1 1 d .
H51A H 0.5595 0.1330 0.8195 0.102 Uiso 1 1 calc R
C52 C 0.5102(4) 0.1382(2) 0.6248(9) 0.094(3) Uani 1 1 d .
H52A H 0.4725 0.1287 0.6136 0.113 Uiso 1 1 calc R
C53 C 0.5170(4) 0.15005(16) 0.5236(8) 0.084(2) Uani 1 1 d U
C54 C 0.5753(4) 0.1644(3) 0.5423(9) 0.101(3) Uani 1 1 d U
H54A H 0.5810 0.1720 0.4734 0.122 Uiso 1 1 calc R
C55 C 0.6220(4) 0.1667(2) 0.6650(8) 0.089(3) Uani 1 1 d .
H55A H 0.6595 0.1770 0.6791 0.107 Uiso 1 1 calc R
C56 C 0.6170(3) 0.15509(15) 0.7650(7) 0.0600(16) Uani 1 1 d .
C57 C 0.7703(3) 0.21253(15) 1.1740(6) 0.0621(16) Uani 1 1 d .
C59 C 0.5813(4) 0.34254(18) 0.9805(7) 0.0746(19) Uani 1 1 d .
H59A H 0.5800 0.3397 1.0583 0.090 Uiso 1 1 calc R
C60 C 0.5272(4) 0.33868(17) 0.8669(6) 0.0685(17) Uani 1 1 d .
H60A H 0.4893 0.3330 0.8677 0.082 Uiso 1 1 calc R
C61 C 0.5290(3) 0.34331(12) 0.7503(6) 0.0492(12) Uani 1 1 d .
C62 C 0.5862(4) 0.3524(2) 0.7532(9) 0.092(3) Uani 1 1 d .
H62A H 0.5883 0.3564 0.6769 0.111 Uiso 1 1 calc R
C63 C 0.6394(4) 0.3554(2) 0.8680(9) 0.093(3) Uani 1 1 d .
H63A H 0.6779 0.3610 0.8694 0.112 Uiso 1 1 calc R
C64 C 0.6365(3) 0.35045(14) 0.9789(7) 0.0663(17) Uani 1 1 d .
C67 C 0.7300(3) 0.31243(15) 1.1546(7) 0.071(2) Uani 1 1 d .
C65 C 0.7183(3) 0.25937(16) 1.2178(7) 0.0669(17) Uani 1 1 d .
H65A H 0.7010 0.2455 1.2556 0.080 Uiso 1 1 calc R
C66 C 0.7034(4) 0.29209(17) 1.2076(8) 0.077(2) Uani 1 1 d .
H66A H 0.6755 0.2998 1.2372 0.092 Uiso 1 1 calc R
C68 C 0.7732(4) 0.30122(17) 1.1161(8) 0.079(2) Uani 1 1 d .
H68A H 0.7921 0.3153 1.0822 0.095 Uiso 1 1 calc R
C69 C 0.7887(4) 0.26997(17) 1.1266(7) 0.0721(18) Uani 1 1 d .
H69A H 0.8196 0.2629 1.1039 0.087 Uiso 1 1 calc R
C70 C 0.7582(3) 0.24825(14) 1.1718(6) 0.0585(15) Uani 1 1 d .
N1 N 0.3325(5) 0.1733(5) 0.0017(11) 0.268(10) Uani 1 1 d D
H1A H 0.3565 0.1598 0.0650 0.322 Uiso 1 1 calc R
H1B H 0.3109 0.1609 -0.0675 0.322 Uiso 1 1 calc R
C72 C 0.3756(6) 0.1883(7) -0.0268(12) 0.289(14) Uani 1 1 d .
H72A H 0.3998 0.1727 -0.0461 0.433 Uiso 1 1 calc R
H72B H 0.4036 0.2008 0.0455 0.433 Uiso 1 1 calc R
H72C H 0.3538 0.2019 -0.0998 0.433 Uiso 1 1 calc R
C71 C 0.2872(6) 0.1830(6) 0.0360(14) 0.34(2) Uani 1 1 d D
H71A H 0.2669 0.1647 0.0506 0.510 Uiso 1 1 calc R
H71B H 0.2561 0.1957 -0.0317 0.510 Uiso 1 1 calc R
H71C H 0.3066 0.1955 0.1132 0.510 Uiso 1 1 calc R

loop_
_atom_site_aniso_label
_atom_site_aniso_U_11
_atom_site_aniso_U_22
_atom_site_aniso_U_33
_atom_site_aniso_U_23
_atom_site_aniso_U_13
_atom_site_aniso_U_12
Mn1 0.0708(4) 0.0514(3) 0.0305(3) -0.0006(4) 0.0231(3) -0.0057(5)
Mn2 0.0646(5) 0.0550(5) 0.0383(5) -0.0051(4) 0.0261(4) -0.0116(4)
Mn3 0.0533(3) 0.0428(3) 0.0361(3) 0.0004(4) 0.0194(3) -0.0012(4)
Mn4 0.0870(7) 0.0490(5) 0.0528(6) 0.0056(4) 0.0403(6) -0.0008(4)
S1 0.0844(13) 0.0779(11) 0.1027(15) 0.0215(10) 0.0410(12) -0.0170(9)
S2 0.0560(10) 0.0636(9) 0.0728(12) -0.0009(8) 0.0282(10) 0.0024(7)
S3 0.0514(9) 0.0464(7) 0.0748(11) -0.0011(7) 0.0278(9) -0.0004(6)
S4 0.1029(16) 0.0662(11) 0.0810(14) -0.0227(10) -0.0154(12) 0.0325(10)
S5 0.0926(14) 0.0475(9) 0.0916(16) -0.0080(9) -0.0287(12) 0.0086(8)
O1 0.100(4) 0.080(3) 0.092(4) -0.022(3) 0.059(3) -0.036(3)
O2 0.100(4) 0.112(4) 0.081(4) 0.018(3) 0.053(3) -0.010(3)
O3 0.102(4) 0.081(3) 0.044(3) 0.009(2) 0.029(3) 0.031(3)
O4 0.099(4) 0.061(3) 0.058(3) -0.008(2) 0.037(3) 0.009(2)
O5 0.080(3) 0.062(2) 0.041(2) -0.0033(18) 0.034(2) -0.014(2)
O6 0.062(2) 0.0462(19) 0.038(2) -0.0047(16) 0.023(2) -0.0115(17)
O7 0.062(3) 0.063(3) 0.075(3) 0.006(2) 0.026(3) -0.001(2)
O8 0.056(3) 0.081(3) 0.055(3) 0.003(2) 0.019(2) 0.0022(19)
O9 0.075(3) 0.073(3) 0.061(3) -0.017(2) 0.021(2) 0.010(2)
O10 0.121(4) 0.049(2) 0.088(4) 0.005(2) 0.064(3) 0.005(2)
O11 0.124(5) 0.360(10) 0.130(5) -0.016(6) 0.049(5) 0.029(6)
O12 0.124(5) 0.360(10) 0.130(5) -0.016(6) 0.049(5) 0.029(6)
O13 0.087(3) 0.094(3) 0.034(2) -0.005(2) 0.035(2) -0.015(2)
O14 0.066(3) 0.051(2) 0.034(2) -0.0061(17) 0.021(2) -0.0057(17)
O15 0.104(4) 0.056(2) 0.041(2) -0.0010(19) 0.018(2) 0.026(2)
O16 0.115(4) 0.059(3) 0.042(3) 0.008(2) 0.032(3) 0.026(2)
O17 0.168(5) 0.050(2) 0.086(4) -0.003(2) 0.081(4) 0.004(3)
O18 0.095(3) 0.059(2) 0.106(4) -0.034(2) 0.059(3) -0.008(2)
O19 0.078(3) 0.114(4) 0.045(3) 0.019(2) 0.025(3) 0.026(3)
O20 0.054(3) 0.059(2) 0.052(3) 0.006(2) -0.001(2) -0.0043(19)
O21 0.088(4) 0.108(4) 0.126(5) 0.054(4) 0.045(4) 0.010(3)
O22 0.149(6) 0.089(4) 0.119(5) -0.013(3) 0.062(5) -0.047(4)
O23 0.061(3) 0.078(3) 0.092(4) 0.009(3) 0.007(3) -0.002(2)
O24 0.072(3) 0.079(3) 0.096(4) -0.007(3) 0.054(3) 0.005(2)
O25 0.078(3) 0.066(3) 0.115(4) -0.007(3) 0.064(3) 0.003(2)
O26 0.062(3) 0.081(3) 0.076(4) -0.003(3) 0.019(3) 0.006(2)
O27 0.112(5) 0.050(3) 0.147(6) -0.019(3) -0.040(4) -0.011(3)
O28 0.174(7) 0.136(6) 0.076(4) -0.031(4) 0.014(4) 0.085(5)
O29 0.092(4) 0.071(3) 0.216(9) 0.027(4) -0.028(5) -0.031(3)
O30 0.198(7) 0.084(4) 0.052(3) -0.039(3) -0.022(4) 0.065(4)
O31 0.099(4) 0.086(3) 0.081(4) 0.023(3) 0.050(3) 0.017(3)
C1 0.103(5) 0.054(3) 0.106(6) -0.015(3) 0.081(5) -0.021(3)
C2 0.124(5) 0.360(10) 0.130(5) -0.016(6) 0.049(5) 0.029(6)
C3 0.078(4) 0.093(5) 0.062(4) 0.017(3) 0.027(4) -0.012(3)
C4 0.061(4) 0.084(4) 0.061(4) -0.004(3) 0.021(3) -0.026(3)
C5 0.058(3) 0.067(3) 0.053(3) -0.007(2) 0.031(3) -0.013(2)
C6 0.072(4) 0.087(4) 0.056(3) -0.007(3) 0.033(3) -0.026(3)
C7 0.069(4) 0.093(5) 0.071(4) -0.004(4) 0.022(4) -0.030(3)
C8 0.062(4) 0.083(4) 0.065(4) 0.010(3) 0.021(3) -0.023(3)
C9 0.076(6) 0.138(8) 0.082(6) 0.007(5) 0.005(5) -0.009(5)
C10 0.062(5) 0.140(8) 0.096(7) 0.002(6) 0.028(5) -0.016(5)
C11 0.069(4) 0.087(4) 0.076(5) 0.021(4) 0.027(4) -0.029(3)
C12 0.068(5) 0.185(10) 0.074(6) 0.030(6) 0.012(5) -0.027(6)
C13 0.061(5) 0.202(11) 0.084(6) 0.015(7) 0.013(5) -0.003(6)
C14 0.082(6) 0.120(7) 0.079(6) 0.034(5) 0.009(5) -0.004(5)
C15 0.073(4) 0.045(3) 0.033(3) -0.009(2) 0.021(3) 0.003(3)
C16 0.063(4) 0.061(3) 0.045(3) 0.013(3) 0.015(3) 0.009(3)
C17 0.084(5) 0.053(3) 0.047(4) 0.001(3) 0.028(4) 0.001(3)
C18 0.058(4) 0.083(4) 0.036(3) -0.009(3) 0.013(3) -0.009(3)
C19 0.081(5) 0.051(3) 0.055(4) 0.005(3) 0.033(4) 0.004(3)
C20 0.112(6) 0.057(4) 0.055(4) 0.000(3) 0.038(4) 0.007(3)
C21 0.067(4) 0.058(3) 0.055(4) 0.009(3) 0.028(3) 0.009(3)
C22 0.128(7) 0.064(4) 0.044(4) -0.004(3) 0.032(4) 0.014(4)
C23 0.073(5) 0.085(4) 0.036(3) -0.006(3) 0.019(3) -0.001(3)
C24 0.063(4) 0.080(4) 0.042(4) -0.011(3) 0.013(3) -0.017(3)
C25 0.058(4) 0.054(3) 0.057(4) 0.002(3) 0.028(3) 0.010(3)
C26 0.065(4) 0.060(3) 0.041(3) -0.002(3) 0.023(3) 0.000(3)
C27 0.063(4) 0.056(3) 0.027(3) -0.003(2) 0.016(3) -0.007(3)
C28 0.063(4) 0.048(3) 0.038(3) -0.004(2) 0.023(3) -0.003(2)
C58 0.062(4) 0.052(3) 0.038(3) 0.006(3) 0.006(3) 0.011(3)
C29 0.052(3) 0.049(3) 0.030(3) 0.007(2) 0.022(3) 0.002(2)
C30 0.115(6) 0.043(3) 0.048(4) -0.003(3) 0.051(4) 0.005(3)
C31 0.063(4) 0.046(3) 0.056(4) -0.001(3) 0.036(3) -0.006(2)
C32 0.059(4) 0.045(3) 0.046(3) 0.004(2) 0.025(3) 0.004(2)
C33 0.058(3) 0.041(3) 0.038(3) 0.000(2) 0.021(3) -0.006(2)
C34 0.087(5) 0.053(3) 0.049(4) -0.001(3) 0.039(4) -0.018(3)
C35 0.059(4) 0.060(3) 0.045(3) 0.002(3) 0.016(3) -0.003(3)
C36 0.053(4) 0.039(3) 0.060(4) -0.004(3) 0.022(3) -0.002(2)
C37 0.102(5) 0.042(3) 0.059(4) 0.001(3) 0.045(4) 0.009(3)
C38 0.049(3) 0.068(4) 0.047(4) 0.002(3) 0.014(3) 0.009(3)
C39 0.052(3) 0.046(3) 0.057(3) -0.008(3) 0.028(3) -0.013(2)
C40 0.079(4) 0.050(3) 0.050(4) -0.009(3) 0.030(3) 0.007(3)
C41 0.079(4) 0.049(3) 0.041(3) 0.005(2) 0.026(3) 0.007(3)
C42 0.080(4) 0.048(3) 0.038(3) 0.005(2) 0.033(3) 0.007(3)
C43 0.048(3) 0.058(3) 0.063(4) 0.003(3) 0.022(3) 0.010(3)
C44 0.075(4) 0.052(3) 0.046(3) -0.009(2) 0.021(3) 0.007(3)
C45 0.076(5) 0.076(4) 0.059(4) -0.017(3) 0.018(4) 0.014(3)
C46 0.099(5) 0.060(4) 0.074(5) 0.003(3) 0.055(5) 0.007(3)
C47 0.058(3) 0.052(3) 0.039(3) -0.003(2) 0.016(3) 0.004(2)
C48 0.076(4) 0.061(3) 0.076(5) 0.001(3) 0.039(4) 0.009(3)
C49 0.087(5) 0.051(3) 0.077(5) -0.001(3) 0.026(4) 0.000(3)
C50 0.085(5) 0.059(4) 0.058(4) -0.014(3) 0.016(4) 0.009(3)
C51 0.068(5) 0.090(5) 0.074(5) 0.021(4) 0.012(4) -0.012(4)
C52 0.072(5) 0.084(5) 0.086(6) 0.020(4) 0.000(4) -0.016(4)
C53 0.101(6) 0.051(3) 0.062(5) -0.009(3) 0.004(4) 0.029(3)
C54 0.065(5) 0.148(8) 0.074(6) 0.017(5) 0.017(4) 0.010(5)
C55 0.055(4) 0.120(6) 0.061(5) 0.032(4) -0.001(4) -0.001(4)
C56 0.046(3) 0.056(3) 0.059(4) 0.003(3) 0.006(3) 0.013(3)
C57 0.084(4) 0.058(3) 0.041(3) -0.007(3) 0.026(3) 0.011(3)
C59 0.079(5) 0.093(5) 0.039(3) 0.008(3) 0.017(4) 0.014(4)
C60 0.068(4) 0.083(4) 0.052(4) 0.010(3) 0.025(4) 0.011(3)
C61 0.055(3) 0.040(2) 0.048(3) 0.009(2) 0.020(3) 0.006(2)
C62 0.067(5) 0.137(7) 0.079(5) 0.039(5) 0.038(5) 0.010(4)
C63 0.063(5) 0.105(6) 0.083(6) 0.006(5) 0.008(4) -0.019(4)
C64 0.055(4) 0.054(3) 0.054(4) 0.001(3) -0.007(3) 0.003(2)
C67 0.053(4) 0.056(3) 0.061(4) -0.004(3) -0.012(3) 0.012(3)
C65 0.066(4) 0.067(4) 0.066(5) 0.003(3) 0.028(4) 0.010(3)
C66 0.081(5) 0.065(4) 0.092(5) 0.000(4) 0.046(5) 0.018(3)
C68 0.070(4) 0.064(4) 0.076(5) 0.023(3) 0.009(4) -0.004(3)
C69 0.079(5) 0.078(4) 0.055(4) 0.015(3) 0.027(4) 0.003(3)
C70 0.070(4) 0.053(3) 0.041(3) -0.007(3) 0.016(3) 0.002(3)
N1 0.071(8) 0.63(3) 0.061(6) 0.008(12) -0.010(6) 0.030(12)
C72 0.074(8) 0.69(5) 0.073(8) 0.058(15) 0.009(6) -0.050(15)
C71 0.106(13) 0.76(6) 0.066(9) 0.055(18) -0.034(9) -0.10(2)

loop_
_atom_type_symbol
_atom_type_description
_atom_type_scat_dispersion_real
_atom_type_scat_dispersion_imag
_atom_type_scat_source
C C 0.0033 0.0016 'International Tables Vol C Tables 4.2.6.8 and 6.1.1.4'
H H 0.0000 0.0000 'International Tables Vol C Tables 4.2.6.8 and 6.1.1.4'
N N 0.0061 0.0033 'International Tables Vol C Tables 4.2.6.8 and 6.1.1.4'
O O 0.0106 0.0060 'International Tables Vol C Tables 4.2.6.8 and 6.1.1.4'
S S 0.1246 0.1234 'International Tables Vol C Tables 4.2.6.8 and 6.1.1.4'
Mn Mn 0.3368 0.7283 'International Tables Vol C Tables 4.2.6.8 and 6.1.1.4'

loop_
_geom_angle_atom_site_label_1
_geom_angle_atom_site_label_2
_geom_angle_atom_site_label_3
_geom_angle
_geom_angle_site_symmetry_1
_geom_angle_site_symmetry_3
O3 Mn1 O16 95.12(17) . 2_554
O3 Mn1 O1 92.4(2) . .
O16 Mn1 O1 171.0(2) 2_554 .
O3 Mn1 O5 90.49(18) . .
O16 Mn1 O5 98.07(17) 2_554 .
O1 Mn1 O5 86.76(18) . .
O3 Mn1 O13 97.10(19) . 2_554
O16 Mn1 O13 88.74(19) 2_554 2_554
O1 Mn1 O13 85.4(2) . 2_554
O5 Mn1 O13 169.34(13) . 2_554
O3 Mn1 O31 179.0(2) . .
O16 Mn1 O31 84.3(2) 2_554 .
O1 Mn1 O31 88.2(2) . .
O5 Mn1 O31 88.82(19) . .
O13 Mn1 O31 83.68(19) 2_554 .
O19 Mn2 O17 99.5(2) 4 4
O19 Mn2 O4 92.5(2) 4 .
O17 Mn2 O4 167.5(2) 4 .
O19 Mn2 O2 95.4(2) 4 .
O17 Mn2 O2 83.3(2) 4 .
O4 Mn2 O2 92.4(2) . .
O19 Mn2 O6 91.65(17) 4 .
O17 Mn2 O6 89.77(18) 4 .
O4 Mn2 O6 93.10(17) . .
O2 Mn2 O6 170.84(19) . .
O19 Mn2 O5 145.20(17) 4 .
O17 Mn2 O5 89.3(2) 4 .
O4 Mn2 O5 82.55(18) . .
O2 Mn2 O5 119.12(18) . .
O6 Mn2 O5 54.51(13) . .
O7 Mn3 O18 91.29(19) . 4
O7 Mn3 O20 173.95(15) . 4
O18 Mn3 O20 94.58(19) 4 4
O7 Mn3 O9 91.20(19) . .
O18 Mn3 O9 86.9(2) 4 .
O20 Mn3 O9 90.57(18) 4 .
O7 Mn3 O6 89.64(18) . .
O18 Mn3 O6 98.14(17) 4 .
O20 Mn3 O6 88.10(16) 4 .
O9 Mn3 O6 174.91(17) . .
O7 Mn3 O14 86.67(17) . 2
O18 Mn3 O14 172.70(17) 4 2
O20 Mn3 O14 87.68(17) 4 2
O9 Mn3 O14 86.17(17) . 2
O6 Mn3 O14 88.86(10) . 2
O10 Mn4 O8 94.5(2) . .
O10 Mn4 O15 155.9(2) . 2
O8 Mn4 O15 90.09(18) . 2
O10 Mn4 O14 105.27(17) . 2
O8 Mn4 O14 91.24(16) . 2
O15 Mn4 O14 98.29(19) 2 2
O10 Mn4 O13 105.1(2) . 2
O8 Mn4 O13 143.70(16) . 2
O15 Mn4 O13 84.30(19) 2 2
O14 Mn4 O13 54.49(13) 2 2
O10 Mn4 O31 76.51(18) . 1_556
O8 Mn4 O31 143.30(18) . 1_556
O15 Mn4 O31 85.67(18) 2 1_556
O14 Mn4 O31 125.45(16) 2 1_556
O13 Mn4 O31 72.11(15) 2 1_556
O21 S1 O22 120.3(4) . .
O21 S1 C8 108.0(3) . .
O22 S1 C8 107.3(3) . .
O21 S1 C11 109.5(4) . .
O22 S1 C11 106.4(4) . .
C8 S1 C11 104.3(3) . .
O23 S2 O24 119.5(3) . .
O23 S2 C21 107.9(3) . .
O24 S2 C21 107.7(3) . .
O23 S2 C25 109.4(3) . .
O24 S2 C25 108.6(3) . .
C21 S2 C25 102.4(3) . .
O25 S3 O26 119.6(3) . .
O25 S3 C39 108.3(3) . .
O26 S3 C39 108.8(3) . .
O25 S3 C36 108.2(3) . .
O26 S3 C36 108.5(3) . .
C39 S3 C36 102.0(3) . .
O27 S4 O28 120.7(5) . .
O27 S4 C53 107.5(5) . .
O28 S4 C53 109.6(5) . .
O27 S4 C50 108.2(4) . .
O28 S4 C50 105.8(4) . .
C53 S4 C50 103.7(3) . .
O30 S5 O29 121.0(5) . .
O30 S5 C67 109.4(4) . .
O29 S5 C67 107.2(4) . .
O30 S5 C64 108.3(4) . .
O29 S5 C64 107.7(4) . .
C67 S5 C64 101.5(3) . .
C1 O1 Mn1 153.7(5) . .
C1 O2 Mn2 105.4(4) . .
C16 O3 Mn1 135.9(4) . .
C16 O4 Mn2 130.8(4) . .
C29 O5 Mn1 163.9(4) . .
C29 O5 Mn2 87.4(3) . .
Mn1 O5 Mn2 98.38(16) . .
C29 O6 Mn3 133.6(4) . .
C29 O6 Mn2 95.5(3) . .
Mn3 O6 Mn2 108.35(14) . .
C43 O7 Mn3 144.5(5) . .
C43 O8 Mn4 128.0(4) . .
C57 O9 Mn3 136.3(5) . .
C57 O10 Mn4 126.2(4) . .
C15 O13 Mn1 164.7(4) . 2
C15 O13 Mn4 88.1(4) . 2_554
Mn1 O13 Mn4 99.33(18) 2 2_554
C15 O14 Mn4 96.7(3) . 2_554
C15 O14 Mn3 130.7(4) . 2_554
Mn4 O14 Mn3 107.42(16) 2_554 2_554
C30 O15 Mn4 133.6(4) . 2_554
C30 O16 Mn1 135.4(4) . 2
C44 O17 Mn2 137.8(4) . 4_454
C44 O18 Mn3 129.7(4) . 4_454
C58 O19 Mn2 133.3(5) . 4_454
C58 O20 Mn3 140.1(4) . 4_454
Mn1 O31 Mn4 97.9(2) . 1_554
O1 C1 O2 118.6(6) . .
O1 C1 C5 124.7(8) . .
O2 C1 C5 116.5(6) . .
O11 C2 O12 123.2(17) . .
O11 C2 C14 122.5(16) . .
O12 C2 C14 112.3(15) . .
C4 C3 C8 119.5(6) . .
C3 C4 C5 122.1(5) . .
C6 C5 C4 118.4(5) . .
C6 C5 C1 124.6(6) . .
C4 C5 C1 117.0(5) . .
C5 C6 C7 119.5(6) . .
C6 C7 C8 121.3(6) . .
C3 C8 C7 119.2(6) . .
C3 C8 S1 119.6(5) . .
C7 C8 S1 121.2(4) . .
C10 C9 C14 118.3(10) . .
C9 C10 C11 121.5(8) . .
C12 C11 C10 123.2(9) . .
C12 C11 S1 118.9(8) . .
C10 C11 S1 117.8(6) . .
C11 C12 C13 115.6(9) . .
C12 C13 C14 122.4(9) . .
C9 C14 C13 119.0(10) . .
C9 C14 C2 117.8(11) . .
C13 C14 C2 122.8(11) . .
O13 C15 O14 119.7(6) . .
O13 C15 C28 121.8(5) . .
O14 C15 C28 118.4(5) . .
O4 C16 O3 126.1(6) . .
O4 C16 C19 119.3(6) . .
O3 C16 C19 114.5(6) . .
C18 C17 C21 119.7(6) . .
C17 C18 C19 121.2(6) . .
C22 C19 C18 116.2(6) . .
C22 C19 C16 122.0(7) . .
C18 C19 C16 121.8(6) . .
C22 C20 C21 118.0(6) . .
C17 C21 C20 121.4(6) . .
C17 C21 S2 121.1(5) . .
C20 C21 S2 117.3(5) . .
C20 C22 C19 123.5(7) . .
C24 C23 C28 119.6(6) . .
C25 C24 C23 118.5(6) . .
C24 C25 C26 123.5(6) . .
C24 C25 S2 117.7(5) . .
C26 C25 S2 118.7(5) . .
C27 C26 C25 117.3(5) . .
C28 C27 C26 122.3(6) . .
C27 C28 C23 118.8(6) . .
C27 C28 C15 122.2(5) . .
C23 C28 C15 119.0(5) . .
O20 C58 O19 127.1(6) . .
O20 C58 C61 116.5(5) . .
O19 C58 C61 116.4(6) . .
O6 C29 O5 121.5(5) . .
O6 C29 C33 120.6(4) . .
O5 C29 C33 117.8(5) . .
O16 C30 O15 126.9(6) . .
O16 C30 C42 117.2(5) . .
O15 C30 C42 115.9(6) . .
C36 C31 C32 121.4(5) . .
C31 C32 C33 118.4(6) . .
C34 C33 C32 119.6(5) . .
C34 C33 C29 122.5(5) . .
C32 C33 C29 118.0(5) . .
C33 C34 C35 121.3(5) . .
C34 C35 C36 119.3(6) . .
C31 C36 C35 120.0(5) . .
C31 C36 S3 119.2(5) . .
C35 C36 S3 120.7(5) . .
C42 C37 C38 119.4(6) . .
C37 C38 C39 119.4(6) . .
C40 C39 C38 120.7(5) . .
C40 C39 S3 119.0(4) . .
C38 C39 S3 120.1(5) . .
C39 C40 C41 119.8(5) . .
C42 C41 C40 119.6(6) . .
C41 C42 C37 120.9(5) . .
C41 C42 C30 118.2(5) . .
C37 C42 C30 121.0(5) . .
O8 C43 O7 125.5(6) . .
O8 C43 C56 119.1(6) . .
O7 C43 C56 115.3(6) . .
O17 C44 O18 124.4(6) . .
O17 C44 C47 118.4(6) . .
O18 C44 C47 116.9(6) . .
C46 C45 C50 118.0(7) . .
C45 C46 C47 122.3(7) . .
C48 C47 C46 119.4(6) . .
C48 C47 C44 120.1(6) . .
C46 C47 C44 120.0(6) . .
C47 C48 C49 118.6(6) . .
C50 C49 C48 119.5(7) . .
C49 C50 C45 122.1(6) . .
C49 C50 S4 118.4(6) . .
C45 C50 S4 119.4(6) . .
C56 C51 C52 121.4(8) . .
C53 C52 C51 117.5(8) . .
C52 C53 C54 120.5(8) . .
C52 C53 S4 120.5(8) . .
C54 C53 S4 118.9(7) . .
C55 C54 C53 117.3(8) . .
C56 C55 C54 123.4(8) . .
C55 C56 C51 119.8(7) . .
C55 C56 C43 120.9(7) . .
C51 C56 C43 119.3(7) . .
O10 C57 O9 126.5(6) . .
O10 C57 C70 116.8(6) . .
O9 C57 C70 116.7(6) . .
C64 C59 C60 119.7(7) . .
C59 C60 C61 120.1(7) . .
C60 C61 C62 118.2(6) . .
C60 C61 C58 121.0(6) . .
C62 C61 C58 120.7(6) . .
C63 C62 C61 120.1(8) . .
C62 C63 C64 120.3(8) . .
C59 C64 C63 121.4(7) . .
C59 C64 S5 117.2(6) . .
C63 C64 S5 121.3(6) . .
C66 C67 C68 119.8(6) . .
C66 C67 S5 119.6(6) . .
C68 C67 S5 120.5(6) . .
C70 C65 C66 119.5(7) . .
C67 C66 C65 120.0(7) . .
C69 C68 C67 121.0(7) . .
C68 C69 C70 120.0(7) . .
C65 C70 C69 119.3(6) . .
C65 C70 C57 119.2(6) . .
C69 C70 C57 121.4(6) . .
C72 N1 C71 135(2) . .

loop_
_geom_bond_atom_site_label_1
_geom_bond_atom_site_label_2
_geom_bond_distance
_geom_bond_site_symmetry_2
Mn1 O3 2.095(5) .
Mn1 O16 2.110(5) 2_554
Mn1 O1 2.135(5) .
Mn1 O5 2.177(4) .
Mn1 O13 2.185(4) 2_554
Mn1 O31 2.219(5) .
Mn2 O19 2.082(5) 4
Mn2 O17 2.135(5) 4
Mn2 O4 2.133(5) .
Mn2 O2 2.160(5) .
Mn2 O6 2.304(4) .
Mn2 O5 2.476(5) .
Mn3 O7 2.086(5) .
Mn3 O18 2.119(4) 4
Mn3 O20 2.120(5) 4
Mn3 O9 2.137(4) .
Mn3 O6 2.287(4) .
Mn3 O14 2.293(4) 2
Mn4 O10 2.064(4) .
Mn4 O8 2.084(5) .
Mn4 O15 2.095(4) 2
Mn4 O14 2.273(4) 2
Mn4 O13 2.488(5) 2
Mn4 O31 2.505(5) 1_556
S1 O21 1.444(6) .
S1 O22 1.463(6) .
S1 C8 1.763(6) .
S1 C11 1.784(8) .
S2 O23 1.425(6) .
S2 O24 1.452(5) .
S2 C21 1.798(6) .
S2 C25 1.793(6) .
S3 O25 1.430(5) .
S3 O26 1.446(5) .
S3 C39 1.745(6) .
S3 C36 1.753(6) .
S4 O27 1.433(8) .
S4 O28 1.467(8) .
S4 C53 1.759(8) .
S4 C50 1.783(7) .
S5 O30 1.434(8) .
S5 O29 1.509(9) .
S5 C67 1.758(6) .
S5 C64 1.785(7) .
O1 C1 1.188(8) .
O2 C1 1.338(9) .
O3 C16 1.272(7) .
O4 C16 1.236(8) .
O5 C29 1.261(6) .
O6 C29 1.254(6) .
O7 C43 1.273(8) .
O8 C43 1.249(8) .
O9 C57 1.238(8) .
O10 C57 1.227(8) .
O11 C2 1.174(17) .
O12 C2 1.245(18) .
O13 C15 1.239(7) .
O13 Mn1 2.185(4) 2
O13 Mn4 2.488(5) 2_554
O14 C15 1.291(7) .
O14 Mn4 2.273(4) 2_554
O14 Mn3 2.293(4) 2_554
O15 C30 1.268(7) .
O15 Mn4 2.095(4) 2_554
O16 C30 1.247(8) .
O16 Mn1 2.110(5) 2
O17 C44 1.225(8) .
O17 Mn2 2.135(5) 4_454
O18 C44 1.241(7) .
O18 Mn3 2.119(4) 4_454
O19 C58 1.252(8) .
O19 Mn2 2.082(5) 4_454
O20 C58 1.245(8) .
O20 Mn3 2.120(5) 4_454
O31 Mn4 2.505(5) 1_554
C1 C5 1.446(8) .
C2 C14 1.530(19) .
C3 C4 1.359(8) .
C3 C8 1.373(9) .
C4 C5 1.397(8) .
C5 C6 1.376(8) .
C6 C7 1.377(9) .
C7 C8 1.392(9) .
C9 C10 1.363(13) .
C9 C14 1.375(13) .
C10 C11 1.372(12) .
C11 C12 1.345(11) .
C12 C13 1.396(14) .
C13 C14 1.408(13) .
C15 C28 1.479(8) .
C16 C19 1.511(9) .
C17 C18 1.342(9) .
C17 C21 1.351(9) .
C18 C19 1.410(9) .
C19 C22 1.372(9) .
C20 C22 1.337(10) .
C20 C21 1.378(9) .
C23 C24 1.388(10) .
C23 C28 1.414(8) .
C24 C25 1.359(9) .
C25 C26 1.377(9) .
C26 C27 1.373(8) .
C27 C28 1.368(7) .
C58 C61 1.502(9) .
C29 C33 1.500(7) .
C30 C42 1.493(8) .
C31 C36 1.368(9) .
C31 C32 1.388(8) .
C32 C33 1.413(7) .
C33 C34 1.374(8) .
C34 C35 1.377(9) .
C35 C36 1.392(8) .
C37 C42 1.387(9) .
C37 C38 1.408(8) .
C38 C39 1.402(8) .
C39 C40 1.383(8) .
C40 C41 1.403(8) .
C41 C42 1.393(8) .
C43 C56 1.528(9) .
C44 C47 1.501(8) .
C45 C46 1.338(9) .
C45 C50 1.384(11) .
C46 C47 1.399(9) .
C47 C48 1.374(9) .
C48 C49 1.405(9) .
C49 C50 1.361(11) .
C51 C56 1.341(10) .
C51 C52 1.420(11) .
C52 C53 1.356(12) .
C53 C54 1.424(13) .
C54 C55 1.359(11) .
C55 C56 1.320(10) .
C57 C70 1.523(8) .
C59 C64 1.353(10) .
C59 C60 1.372(10) .
C60 C61 1.394(8) .
C61 C62 1.389(9) .
C62 C63 1.366(12) .
C63 C64 1.344(11) .
C67 C66 1.362(11) .
C67 C68 1.371(11) .
C65 C70 1.360(9) .
C65 C66 1.409(9) .
C68 C69 1.352(10) .
C69 C70 1.404(9) .
N1 C72 1.36(2) .
N1 C71 1.364(5) .

loop_
_platon_squeeze_void_nr
_platon_squeeze_void_average_x
_platon_squeeze_void_average_y
_platon_squeeze_void_average_z
_platon_squeeze_void_volume
_platon_squeeze_void_count_electrons
1 0.371 0.000 0.144 1546.9 42.4
2 0.823 0.000 0.005 304.7 11.0
3 -0.129 0.500 -0.524 1546.9 42.4
4 0.323 0.500 -0.004 304.7 11.0
